data_9001180
loop_
_publ_author_name
'Catti, M.'
'Ferraris, G.'
'Ivaldi, G.'

_publ_section_title
;
 Thermal behavior of the crystal structure of strontian piemontite
 Sample: T = 800 C
;
_journal_name_full 'American Mineralogist'
_journal_page_first 1370
_journal_page_last 1376
_journal_volume 73
_journal_year 1988
_chemical_formula_sum 'Al1.869 Ca1.799 Fe0.323 H Mn0.808 O13 Si3 Sr0.201'
_chemical_name_mineral Piemontite
_space_group_IT_number 11
_symmetry_space_group_name_Hall '-P 2yb'
_symmetry_space_group_name_H-M 'P 1 21/m 1'
_cell_angle_alpha 90
_cell_angle_beta 115.26
_cell_angle_gamma 90
_cell_formula_units_Z 2
_cell_length_a 8.934
_cell_length_b 5.727
_cell_length_c 10.30
_cell_volume 476.608
_database_code_amcsd 0001203
_diffrn_ambient_temperature 1073.15
_exptl_crystal_density_diffrn 3.455
_cod_original_formula_sum 'Ca1.799 Sr.201 Al1.869 Mn.808 Fe.323 Si3 O13 H'
_cod_database_code 9001180

loop_
_space_group_symop_operation_xyz
x,y,z
x,1/2-y,z
-x,1/2+y,-z
-x,-y,-z

loop_
_atom_site_aniso_label
_atom_site_aniso_U_11
_atom_site_aniso_U_22
_atom_site_aniso_U_33
_atom_site_aniso_U_12
_atom_site_aniso_U_13
_atom_site_aniso_U_23
Ca1 0.03608 0.02836 0.02862 0.00000 0.02215 0.00000
Ca2 0.02811 0.04900 0.02202 0.00000 0.00988 0.00000
Sr 0.02811 0.04900 0.02202 0.00000 0.00988 0.00000
Al1 0.01415 0.01417 0.01670 -0.00164 0.00644 -0.00138
Mn1 0.01415 0.01417 0.01670 -0.00164 0.00644 -0.00138
Fe1 0.01415 0.01417 0.01670 -0.00164 0.00644 -0.00138
Al2 0.01455 0.01494 0.01846 -0.00075 0.00683 -0.00024
Al3 0.01214 0.02152 0.01934 0.00000 0.00633 0.00000
Mn3 0.01214 0.02152 0.01934 0.00000 0.00633 0.00000
Fe3 0.01214 0.02152 0.01934 0.00000 0.00633 0.00000
Si1 0.01455 0.01633 0.01495 0.00000 0.00759 0.00000
Si2 0.01290 0.01760 0.01495 0.00000 0.00683 0.00000
Si3 0.01290 0.01658 0.01455 0.00000 0.00759 0.00000
O1 0.02176 0.02659 0.03416 0.00391 0.01594 0.00505
O2 0.02381 0.02659 0.02532 -0.00656 0.01136 0.00024
O3 0.02011 0.01899 0.02532 0.00328 0.00301 -0.00024
O4 0.01644 0.02280 0.01517 0.00000 0.00683 0.00000
O5 0.01898 0.02659 0.01517 0.00000 0.00644 0.00000
O6 0.02404 0.02280 0.02405 0.00000 0.01773 0.00000
O7 0.01898 0.03925 0.02150 0.00000 0.00252 0.00000
O8 0.01644 0.05065 0.03416 0.00000 0.01659 0.00000
O9 0.05444 0.06332 0.01899 0.00000 0.02150 0.00000
O-H10 0.02404 0.01392 0.02532 0.00000 0.01643 0.00000

loop_
_atom_site_label
_atom_site_fract_x
_atom_site_fract_y
_atom_site_fract_z
_atom_site_occupancy
_atom_site_type_symbol
_atom_site_attached_hydrogens
Ca1 0.76050 0.75000 0.15500 1.00000 Ca 0
Ca2 0.59590 0.75000 0.42080 0.79900 Ca 0
Sr 0.59590 0.75000 0.42080 0.20100 Sr 0
Al1 0.00000 0.00000 0.00000 0.81000 Al 0
Mn1 0.00000 0.00000 0.00000 0.13600 Mn 0
Fe1 0.00000 0.00000 0.00000 0.05400 Fe 0
Al2 0.00000 0.00000 0.50000 1.00000 Al 0
Al3 0.29447 0.25000 0.22185 0.05900 Al 0
Mn3 0.29447 0.25000 0.22185 0.67200 Mn 0
Fe3 0.29447 0.25000 0.22185 0.26900 Fe 0
Si1 0.33900 0.75000 0.04260 1.00000 Si 0
Si2 0.68510 0.25000 0.27570 1.00000 Si 0
Si3 0.18410 0.75000 0.31820 1.00000 Si 0
O1 0.23370 0.98820 0.03580 1.00000 O 0
O2 0.30350 0.97800 0.35500 1.00000 O 0
O3 0.79490 0.01830 0.34110 1.00000 O 0
O4 0.05980 0.25000 0.12950 1.00000 O 0
O5 0.04330 0.75000 0.14710 1.00000 O 0
O6 0.06560 0.75000 0.40500 1.00000 O 0
O7 0.51170 0.75000 0.17390 1.00000 O 0
O8 0.52500 0.25000 0.30900 1.00000 O 0
O9 0.63010 0.25000 0.10310 1.00000 O 0
O-H10 0.08110 0.25000 0.43040 1.00000 O 1

loop_
_cod_changelog_entry_id
_cod_changelog_entry_author
_cod_changelog_entry_date
_cod_changelog_entry_text
1
;cod-tools version 3.8.0
Id: cif_guess_AMCSD_atom_types 9574 2023-05-10 09:00:05Z saulius
;
2023-05-10T18:47:08+03:00
;Derived atom types and hydrogen counts
from atom names that follow the AMCSD naming convention
(Wat == water, O-H == hydroxyl).
;
2
;cod-tools version 3.10.1
Id: cif_fix_AMCSD_aniso_labels 10200 2024-08-01 14:09:44Z saulius
;
2024-08-02T12:19:58+03:00
;Changed the following '_atom_site_aniso_label' values:
'OH10' -> 'O-H10'
;

loop_
_cod_related_entry_id
_cod_related_entry_database
_cod_related_entry_code
1 AMCSD 0001203
